data_4309489
loop_
_publ_author_name
'Te-Wei Chiu'
'Yen-Hsiang Liu'
'Kai-Ming Chi'
'Yuh-Sheng Wen'
'Kuang-Lieh Lu'

_publ_section_title
;
Synthesis, Structure, and Transformation of Novel Osmium Azine and Ylide
Complexes
;
_journal_name_full 'Inorganic Chemistry'
_journal_page_first 6425
_journal_page_last 6430
_journal_paper_doi 10.1021/ic050431o
_journal_volume 44
_journal_year 2005
_chemical_formula_sum 'C29 H17 O10 Os3 P'
_chemical_formula_weight 1127.00
_chemical_name_systematic
;
 ?
;
_space_group_IT_number 2
_symmetry_cell_setting triclinic
_symmetry_space_group_name_Hall '-P 1'
_symmetry_space_group_name_H-M 'P -1'
_atom_sites_solution_hydrogens geom
_atom_sites_solution_primary direct
_atom_sites_solution_secondary difmap
_audit_creation_method SHELXL-97
_cell_angle_alpha 84.56(2)
_cell_angle_beta 88.158(18)
_cell_angle_gamma 72.397(14)
_cell_formula_units_Z 2
_cell_length_a 9.1743(15)
_cell_length_b 11.9053(19)
_cell_length_c 15.000(5)
_cell_measurement_reflns_used 25
_cell_measurement_temperature 293(2)
_cell_measurement_theta_max 16.183
_cell_measurement_theta_min 7.422
_cell_volume 1554.6(6)
_computing_cell_refinement 'CAD4 Express (Enraf Nonius, 1994)'
_computing_data_collection 'CAD4 Express (Enraf Nonius, 1994)'
_computing_data_reduction 'XCAD4 (Harms & Wocadlo, 1995)'
_computing_molecular_graphics 'Ortep-3 for Windows (Farrugia, 1997)'
_computing_publication_material 'WinGX publication routines (Farrugia, 1999)'
_computing_structure_refinement 'SHELXL-97 (Sheldrick, 1997)'
_computing_structure_solution 'SHELXS-97 (Sheldrick, 1997)'
_diffrn_ambient_temperature 293(2)
_diffrn_measured_fraction_theta_full 0.999
_diffrn_measured_fraction_theta_max 0.999
_diffrn_measurement_device_type 'Enraf Nonius TurboCAD4'
_diffrn_measurement_method 'non-profiled omega/2theta scans'
_diffrn_radiation_monochromator graphite
_diffrn_radiation_source 'fine-focus sealed tube'
_diffrn_radiation_type MoK\a
_diffrn_radiation_wavelength 0.71073
_diffrn_reflns_av_R_equivalents 0.0914
_diffrn_reflns_av_sigmaI/netI 0.0624
_diffrn_reflns_limit_h_max 10
_diffrn_reflns_limit_h_min 0
_diffrn_reflns_limit_k_max 14
_diffrn_reflns_limit_k_min -13
_diffrn_reflns_limit_l_max 17
_diffrn_reflns_limit_l_min -17
_diffrn_reflns_number 5837
_diffrn_reflns_theta_full 25.00
_diffrn_reflns_theta_max 25.00
_diffrn_reflns_theta_min 1.36
_diffrn_standards_decay_% 6
_diffrn_standards_interval_time 60
_diffrn_standards_number 3
_exptl_absorpt_coefficient_mu 12.335
_exptl_absorpt_correction_T_max 0.9978
_exptl_absorpt_correction_T_min 0.5304
_exptl_absorpt_correction_type psi-scan
_exptl_crystal_colour black
_exptl_crystal_density_diffrn 2.408
_exptl_crystal_density_method 'not measured'
_exptl_crystal_description prism
_exptl_crystal_F_000 1028
_exptl_crystal_size_max 0.26
_exptl_crystal_size_mid 0.22
_exptl_crystal_size_min 0.14
_refine_diff_density_max 2.500
_refine_diff_density_min -2.558
_refine_diff_density_rms 0.218
_refine_ls_extinction_coef 0.00015(11)
_refine_ls_extinction_expression Fc^*^=kFc[1+0.001xFc^2^\l^3^/sin(2\q)]^-1/4^
_refine_ls_extinction_method SHELXL
_refine_ls_goodness_of_fit_ref 1.047
_refine_ls_hydrogen_treatment mixed
_refine_ls_matrix_type full
_refine_ls_number_parameters 389
_refine_ls_number_reflns 5461
_refine_ls_number_restraints 0
_refine_ls_restrained_S_all 1.047
_refine_ls_R_factor_all 0.0811
_refine_ls_R_factor_gt 0.0419
_refine_ls_shift/su_max 0.000
_refine_ls_shift/su_mean 0.000
_refine_ls_structure_factor_coef Fsqd
_refine_ls_weighting_details 'calc w=1/[\s^2^(Fo^2^)+(0.0631P)^2^+4.0921P] where P=(Fo^2^+2Fc^2^)/3'
_refine_ls_weighting_scheme calc
_refine_ls_wR_factor_gt 0.1071
_refine_ls_wR_factor_ref 0.1217
_reflns_number_gt 3766
_reflns_number_total 5461
_reflns_threshold_expression >2sigma(I)
_cod_data_source_file ic050431osi20050607_023920.cif
_cod_data_source_block i1059
_cod_database_code 4309489

loop_
_symmetry_equiv_pos_as_xyz
'x, y, z'
'-x, -y, -z'

loop_
_atom_site_label
_atom_site_type_symbol
_atom_site_fract_x
_atom_site_fract_y
_atom_site_fract_z
_atom_site_U_iso_or_equiv
_atom_site_adp_type
_atom_site_occupancy
_atom_site_symmetry_multiplicity
_atom_site_calc_flag
_atom_site_refinement_flags
_atom_site_disorder_assembly
_atom_site_disorder_group
Os1 Os 0.05467(6) 0.13843(5) 0.23107(4) 0.04983(18) Uani 1 1 d . . .
Os2 Os 0.13273(5) -0.09367(5) 0.32395(3) 0.03876(16) Uani 1 1 d . . .
Os3 Os -0.17494(5) 0.02547(5) 0.28198(3) 0.03970(16) Uani 1 1 d . . .
P P -0.0443(4) -0.2658(3) 0.2212(2) 0.0439(8) Uani 1 1 d . . .
O1 O -0.0112(15) 0.2290(13) 0.4173(10) 0.098(4) Uani 1 1 d . . .
O2 O 0.1224(17) 0.0140(14) 0.0573(7) 0.102(5) Uani 1 1 d . . .
O3 O -0.1450(19) 0.3667(14) 0.1365(12) 0.128(6) Uani 1 1 d . . .
O4 O 0.3750(12) 0.1631(10) 0.2328(9) 0.080(3) Uani 1 1 d . . .
O5 O 0.4095(12) -0.1586(15) 0.2034(9) 0.107(5) Uani 1 1 d . . .
O6 O 0.2838(13) 0.0063(12) 0.4632(7) 0.080(4) Uani 1 1 d . . .
O7 O 0.2434(14) -0.3308(11) 0.4298(9) 0.086(4) Uani 1 1 d . . .
O8 O -0.3200(14) 0.1392(12) 0.1055(8) 0.089(4) Uani 1 1 d . . .
O9 O -0.3523(13) 0.2376(11) 0.3794(9) 0.091(4) Uani 1 1 d . . .
O10 O -0.4267(12) -0.0791(11) 0.3478(8) 0.083(4) Uani 1 1 d . . .
C1 C 0.0106(19) 0.1963(15) 0.3478(12) 0.068(4) Uani 1 1 d . . .
C2 C 0.0907(18) 0.0607(15) 0.1208(11) 0.065(4) Uani 1 1 d . . .
C3 C -0.069(2) 0.2785(16) 0.1703(13) 0.081(5) Uani 1 1 d . . .
C4 C 0.2525(18) 0.1567(11) 0.2325(9) 0.051(3) Uani 1 1 d . . .
C5 C 0.3060(15) -0.1351(15) 0.2509(10) 0.062(4) Uani 1 1 d . . .
C6 C 0.2265(15) -0.0273(15) 0.4126(9) 0.057(4) Uani 1 1 d . . .
C7 C 0.1941(16) -0.2435(14) 0.3900(10) 0.058(4) Uani 1 1 d . . .
C8 C -0.2694(15) 0.0981(14) 0.1747(11) 0.058(4) Uani 1 1 d . . .
C9 C -0.2808(16) 0.1595(12) 0.3439(10) 0.058(4) Uani 1 1 d . . .
C10 C -0.3258(17) -0.0480(14) 0.3229(10) 0.060(4) Uani 1 1 d . . .
C11 C -0.1462(15) -0.3217(13) 0.3138(10) 0.055(4) Uani 1 1 d . . .
C12 C -0.1353(19) -0.3006(16) 0.3979(12) 0.076(5) Uani 1 1 d . . .
H12 H -0.0692 -0.2585 0.4107 0.091 Uiso 1 1 calc R . .
C13 C -0.217(2) -0.338(2) 0.4688(13) 0.103(8) Uani 1 1 d . . .
H13 H -0.2153 -0.3161 0.5266 0.124 Uiso 1 1 calc R . .
C14 C -0.303(3) -0.411(2) 0.4464(15) 0.119(9) Uani 1 1 d . . .
H14 H -0.3526 -0.4444 0.4911 0.143 Uiso 1 1 calc R . .
C15 C -0.313(3) -0.431(2) 0.3623(17) 0.141(11) Uani 1 1 d . . .
H15 H -0.3742 -0.4770 0.3494 0.169 Uiso 1 1 calc R . .
C16 C -0.237(3) -0.3895(19) 0.2936(14) 0.103(7) Uani 1 1 d . . .
H16 H -0.2470 -0.4059 0.2351 0.123 Uiso 1 1 calc R . .
C21 C -0.1500(15) -0.2679(12) 0.1214(9) 0.046(3) Uani 1 1 d . . .
C22 C -0.2779(16) -0.1770(12) 0.1011(9) 0.052(3) Uani 1 1 d . . .
H22 H -0.3050 -0.1123 0.1350 0.062 Uiso 1 1 calc R . .
C23 C -0.3707(19) -0.1803(15) 0.0281(11) 0.072(5) Uani 1 1 d . . .
H23 H -0.4568 -0.1168 0.0130 0.087 Uiso 1 1 calc R . .
C24 C -0.3331(17) -0.2770(15) -0.0198(10) 0.062(4) Uani 1 1 d . . .
H24 H -0.3939 -0.2810 -0.0671 0.075 Uiso 1 1 calc R . .
C25 C -0.206(2) -0.3664(18) 0.0027(12) 0.094(6) Uani 1 1 d . . .
H25 H -0.1815 -0.4333 -0.0289 0.113 Uiso 1 1 calc R . .
C26 C -0.113(2) -0.3620(17) 0.0707(13) 0.092(6) Uani 1 1 d . . .
H26 H -0.0231 -0.4236 0.0825 0.110 Uiso 1 1 calc R . .
C31 C 0.1385(17) -0.3757(13) 0.2092(12) 0.067(5) Uani 1 1 d . . .
C32 C 0.2349(18) -0.3518(18) 0.1444(15) 0.092(6) Uani 1 1 d . . .
H32 H 0.2063 -0.2827 0.1062 0.111 Uiso 1 1 calc R . .
C33 C 0.381(2) -0.437(3) 0.137(2) 0.138(12) Uani 1 1 d . . .
H33 H 0.4478 -0.4237 0.0922 0.166 Uiso 1 1 calc R . .
C34 C 0.426(3) -0.534(2) 0.193(3) 0.144(15) Uani 1 1 d . . .
H34 H 0.5232 -0.5871 0.1878 0.172 Uiso 1 1 calc R . .
C35 C 0.332(3) -0.556(2) 0.256(2) 0.132(11) Uani 1 1 d . . .
H35 H 0.3639 -0.6246 0.2950 0.158 Uiso 1 1 calc R . .
C36 C 0.186(2) -0.4778(17) 0.2654(14) 0.087(6) Uani 1 1 d . . .
H36 H 0.1203 -0.4946 0.3097 0.105 Uiso 1 1 calc R . .
C40 C -0.0193(12) -0.1271(10) 0.2286(8) 0.034(3) Uani 1 1 d . . .
H40 H 0.0111 -0.1009 0.1690 0.041 Uiso 1 1 calc R . .
H H -0.0433 -0.0183 0.3693 0.051 Uiso 1 1 d . . .

loop_
_atom_site_aniso_label
_atom_site_aniso_U_11
_atom_site_aniso_U_22
_atom_site_aniso_U_33
_atom_site_aniso_U_23
_atom_site_aniso_U_13
_atom_site_aniso_U_12
Os1 0.0506(3) 0.0528(4) 0.0499(3) 0.0014(3) -0.0021(2) -0.0230(3)
Os2 0.0305(2) 0.0472(3) 0.0381(3) -0.0057(2) -0.00215(19) -0.0101(2)
Os3 0.0298(3) 0.0458(3) 0.0419(3) -0.0085(2) -0.00060(19) -0.0076(2)
P 0.0400(17) 0.042(2) 0.049(2) -0.0092(16) -0.0057(14) -0.0086(14)
O1 0.091(9) 0.113(12) 0.101(10) -0.050(9) 0.002(8) -0.034(8)
O2 0.136(11) 0.157(14) 0.043(7) -0.028(8) 0.033(7) -0.088(10)
O3 0.128(13) 0.083(11) 0.151(15) 0.037(10) -0.025(11) -0.010(10)
O4 0.056(7) 0.076(8) 0.113(10) 0.005(7) -0.012(6) -0.029(6)
O5 0.045(6) 0.183(15) 0.097(9) -0.050(10) 0.028(6) -0.032(8)
O6 0.083(8) 0.119(11) 0.057(7) -0.033(7) -0.008(6) -0.050(7)
O7 0.091(9) 0.058(7) 0.099(9) 0.018(7) -0.027(7) -0.014(6)
O8 0.080(8) 0.102(10) 0.075(8) 0.001(7) -0.029(7) -0.012(7)
O9 0.070(7) 0.080(9) 0.106(10) -0.045(8) -0.005(7) 0.012(7)
O10 0.046(6) 0.106(10) 0.107(9) -0.008(8) 0.015(6) -0.038(6)
C1 0.077(11) 0.057(10) 0.071(11) -0.018(9) -0.007(9) -0.017(8)
C2 0.073(10) 0.070(11) 0.058(10) -0.013(8) 0.016(8) -0.032(9)
C3 0.083(12) 0.057(11) 0.098(14) 0.012(10) -0.001(10) -0.016(10)
C4 0.075(10) 0.029(7) 0.053(8) -0.009(6) -0.011(7) -0.016(7)
C5 0.034(7) 0.089(12) 0.063(9) -0.031(8) -0.004(7) -0.010(7)
C6 0.039(7) 0.079(11) 0.050(8) -0.008(8) -0.003(6) -0.013(7)
C7 0.051(8) 0.056(10) 0.067(10) 0.006(8) -0.013(7) -0.019(7)
C8 0.036(7) 0.063(10) 0.070(10) -0.009(8) -0.002(7) -0.008(7)
C9 0.055(8) 0.039(8) 0.070(10) -0.027(7) -0.007(7) 0.007(7)
C10 0.051(8) 0.069(10) 0.061(9) -0.027(8) 0.008(7) -0.013(8)
C11 0.051(8) 0.058(9) 0.051(8) 0.011(7) -0.013(6) -0.012(7)
C12 0.071(10) 0.088(13) 0.082(12) 0.003(10) -0.020(9) -0.047(10)
C13 0.132(18) 0.138(19) 0.069(12) 0.035(12) -0.033(12) -0.095(16)
C14 0.17(2) 0.13(2) 0.082(15) 0.053(15) -0.015(15) -0.105(19)
C15 0.22(3) 0.16(3) 0.109(19) 0.000(18) 0.004(19) -0.16(2)
C16 0.140(18) 0.118(18) 0.084(14) 0.009(12) -0.021(13) -0.093(16)
C21 0.051(7) 0.043(8) 0.048(7) -0.016(6) 0.000(6) -0.018(6)
C22 0.060(8) 0.043(8) 0.053(8) -0.014(6) -0.009(7) -0.012(7)
C23 0.081(11) 0.054(10) 0.077(11) 0.007(9) -0.038(9) -0.013(8)
C24 0.061(9) 0.073(11) 0.063(10) -0.010(8) -0.012(7) -0.034(9)
C25 0.099(14) 0.088(14) 0.087(14) -0.050(11) -0.019(11) -0.001(11)
C26 0.078(12) 0.085(14) 0.105(15) -0.063(12) -0.020(10) 0.004(10)
C31 0.054(9) 0.047(9) 0.093(12) -0.038(9) -0.014(9) 0.004(7)
C32 0.046(9) 0.087(14) 0.137(17) -0.058(13) 0.017(10) 0.003(9)
C33 0.060(13) 0.13(2) 0.23(3) -0.11(2) 0.016(16) -0.012(14)
C34 0.067(15) 0.09(2) 0.26(4) -0.12(2) -0.036(19) 0.031(15)
C35 0.078(15) 0.092(17) 0.19(3) -0.035(18) -0.079(17) 0.042(14)
C36 0.070(11) 0.075(13) 0.106(15) -0.030(11) -0.030(10) 0.004(9)
C40 0.038(6) 0.032(7) 0.033(6) -0.003(5) 0.000(5) -0.010(5)

loop_
_atom_type_symbol
_atom_type_description
_atom_type_scat_dispersion_real
_atom_type_scat_dispersion_imag
_atom_type_scat_source
Os Os -1.2165 7.6030 'International Tables Vol C Tables 4.2.6.8 and 6.1.1.4'
P P 0.1023 0.0942 'International Tables Vol C Tables 4.2.6.8 and 6.1.1.4'
O O 0.0106 0.0060 'International Tables Vol C Tables 4.2.6.8 and 6.1.1.4'
C C 0.0033 0.0016 'International Tables Vol C Tables 4.2.6.8 and 6.1.1.4'
H H 0.0000 0.0000 'International Tables Vol C Tables 4.2.6.8 and 6.1.1.4'

loop_
_geom_angle_atom_site_label_1
_geom_angle_atom_site_label_2
_geom_angle_atom_site_label_3
_geom_angle
_geom_angle_site_symmetry_1
_geom_angle_site_symmetry_3
_geom_angle_publ_flag
C3 Os1 C4 105.5(7) . . ?
C3 Os1 C1 94.2(8) . . ?
C4 Os1 C1 90.9(7) . . ?
C3 Os1 C2 90.9(8) . . ?
C4 Os1 C2 94.0(6) . . ?
C1 Os1 C2 171.8(7) . . ?
C3 Os1 Os2 157.8(6) . . ?
C4 Os1 Os2 96.7(4) . . ?
C1 Os1 Os2 86.0(5) . . ?
C2 Os1 Os2 86.9(5) . . ?
C3 Os1 Os3 99.3(6) . . ?
C4 Os1 Os3 154.8(4) . . ?
C1 Os1 Os3 82.9(5) . . ?
C2 Os1 Os3 89.9(4) . . ?
Os2 Os1 Os3 58.64(2) . . ?
C5 Os2 C7 91.3(7) . . ?
C5 Os2 C6 95.3(6) . . ?
C7 Os2 C6 90.6(6) . . ?
C5 Os2 C40 95.0(5) . . ?
C7 Os2 C40 99.4(5) . . ?
C6 Os2 C40 165.5(5) . . ?
C5 Os2 Os3 131.0(4) . . ?
C7 Os2 Os3 122.3(4) . . ?
C6 Os2 Os3 116.6(4) . . ?
C40 Os2 Os3 49.0(3) . . ?
C5 Os2 Os1 87.9(5) . . ?
C7 Os2 Os1 175.9(4) . . ?
C6 Os2 Os1 85.5(5) . . ?
C40 Os2 Os1 84.6(3) . . ?
Os3 Os2 Os1 60.73(2) . . ?
C5 Os2 H 163.0(5) . . ?
C7 Os2 H 105.5(5) . . ?
C6 Os2 H 86.9(4) . . ?
C40 Os2 H 80.3(3) . . ?
Os3 Os2 H 36.277(18) . . ?
Os1 Os2 H 75.42(3) . . ?
C8 Os3 C10 97.1(6) . . ?
C8 Os3 C9 91.5(6) . . ?
C10 Os3 C9 89.0(6) . . ?
C8 Os3 C40 97.3(5) . . ?
C10 Os3 C40 96.6(5) . . ?
C9 Os3 C40 168.9(5) . . ?
C8 Os3 Os2 131.6(4) . . ?
C10 Os3 Os2 118.3(5) . . ?
C9 Os3 Os2 119.1(4) . . ?
C40 Os3 Os2 49.8(3) . . ?
C8 Os3 Os1 85.6(4) . . ?
C10 Os3 Os1 176.6(4) . . ?
C9 Os3 Os1 88.9(5) . . ?
C40 Os3 Os1 85.0(3) . . ?
Os2 Os3 Os1 60.63(2) . . ?
C8 Os3 H 161.0(4) . . ?
C10 Os3 H 101.9(5) . . ?
C9 Os3 H 88.4(4) . . ?
C40 Os3 H 81.1(3) . . ?
Os2 Os3 H 36.326(18) . . ?
Os1 Os3 H 75.35(3) . . ?
C40 P C31 110.2(6) . . ?
C40 P C21 111.5(6) . . ?
C31 P C21 104.9(7) . . ?
C40 P C11 117.0(7) . . ?
C31 P C11 107.5(8) . . ?
C21 P C11 105.0(6) . . ?
O1 C1 Os1 178.0(16) . . ?
O2 C2 Os1 175.2(15) . . ?
O3 C3 Os1 177(2) . . ?
O4 C4 Os1 177.2(12) . . ?
O5 C5 Os2 177.6(15) . . ?
O6 C6 Os2 177.4(15) . . ?
O7 C7 Os2 173.6(13) . . ?
O8 C8 Os3 175.8(14) . . ?
O9 C9 Os3 175.5(14) . . ?
O10 C10 Os3 172.1(14) . . ?
C12 C11 C16 119.3(15) . . ?
C12 C11 P 123.0(12) . . ?
C16 C11 P 117.7(13) . . ?
C11 C12 C13 123.8(15) . . ?
C11 C12 H12 118.1 . . ?
C13 C12 H12 118.1 . . ?
C14 C13 C12 115.0(19) . . ?
C14 C13 H13 122.5 . . ?
C12 C13 H13 122.5 . . ?
C15 C14 C13 120.6(19) . . ?
C15 C14 H14 119.7 . . ?
C13 C14 H14 119.7 . . ?
C14 C15 C16 123(2) . . ?
C14 C15 H15 118.3 . . ?
C16 C15 H15 118.3 . . ?
C15 C16 C11 117.8(19) . . ?
C15 C16 H16 121.1 . . ?
C11 C16 H16 121.1 . . ?
C22 C21 C26 118.9(13) . . ?
C22 C21 P 118.5(10) . . ?
C26 C21 P 122.4(12) . . ?
C21 C22 C23 120.1(14) . . ?
C21 C22 H22 119.9 . . ?
C23 C22 H22 119.9 . . ?
C24 C23 C22 119.7(15) . . ?
C24 C23 H23 120.1 . . ?
C22 C23 H23 120.1 . . ?
C25 C24 C23 118.7(15) . . ?
C25 C24 H24 120.7 . . ?
C23 C24 H24 120.7 . . ?
C24 C25 C26 122.0(17) . . ?
C24 C25 H25 119.0 . . ?
C26 C25 H25 119.0 . . ?
C21 C26 C25 120.5(17) . . ?
C21 C26 H26 119.8 . . ?
C25 C26 H26 119.8 . . ?
C32 C31 C36 119.6(16) . . ?
C32 C31 P 117.6(14) . . ?
C36 C31 P 122.6(15) . . ?
C31 C32 C33 117(2) . . ?
C31 C32 H32 121.3 . . ?
C33 C32 H32 121.3 . . ?
C34 C33 C32 122(3) . . ?
C34 C33 H33 119.0 . . ?
C32 C33 H33 119.0 . . ?
C35 C34 C33 120(2) . . ?
C35 C34 H34 120.0 . . ?
C33 C34 H34 120.0 . . ?
C34 C35 C36 121(3) . . ?
C34 C35 H35 119.6 . . ?
C36 C35 H35 119.6 . . ?
C31 C36 C35 120(2) . . ?
C31 C36 H36 120.0 . . ?
C35 C36 H36 120.0 . . ?
P C40 Os3 128.2(6) . . ?
P C40 Os2 123.6(6) . . ?
Os3 C40 Os2 81.2(4) . . ?
P C40 H40 106.9 . . ?
Os3 C40 H40 106.9 . . ?
Os2 C40 H40 106.9 . . ?

loop_
_geom_bond_atom_site_label_1
_geom_bond_atom_site_label_2
_geom_bond_distance
_geom_bond_site_symmetry_2
_geom_bond_publ_flag
Os1 C3 1.881(18) . ?
Os1 C4 1.893(16) . ?
Os1 C1 1.928(18) . ?
Os1 C2 1.942(17) . ?
Os1 Os2 2.8683(10) . ?
Os1 Os3 2.8713(8) . ?
Os2 C5 1.868(14) . ?
Os2 C7 1.890(15) . ?
Os2 C6 1.953(15) . ?
Os2 C40 2.173(11) . ?
Os2 Os3 2.8106(8) . ?
Os2 H 1.7448(6) . ?
Os3 C8 1.861(16) . ?
Os3 C10 1.906(16) . ?
Os3 C9 1.908(13) . ?
Os3 C40 2.147(11) . ?
Os3 H 1.7427(7) . ?
P C40 1.749(12) . ?
P C31 1.805(14) . ?
P C21 1.816(13) . ?
P C11 1.834(14) . ?
O1 C1 1.139(19) . ?
O2 C2 1.134(18) . ?
O3 C3 1.150(19) . ?
O4 C4 1.150(17) . ?
O5 C5 1.149(17) . ?
O6 C6 1.107(16) . ?
O7 C7 1.122(16) . ?
O8 C8 1.153(17) . ?
O9 C9 1.131(16) . ?
O10 C10 1.137(17) . ?
C11 C12 1.32(2) . ?
C11 C16 1.38(2) . ?
C12 C13 1.40(2) . ?
C12 H12 0.9300 . ?
C13 C14 1.40(3) . ?
C13 H13 0.9300 . ?
C14 C15 1.32(3) . ?
C14 H14 0.9300 . ?
C15 C16 1.36(3) . ?
C15 H15 0.9300 . ?
C16 H16 0.9300 . ?
C21 C22 1.354(18) . ?
C21 C26 1.37(2) . ?
C22 C23 1.418(19) . ?
C22 H22 0.9300 . ?
C23 C24 1.36(2) . ?
C23 H23 0.9300 . ?
C24 C25 1.34(2) . ?
C24 H24 0.9300 . ?
C25 C26 1.37(2) . ?
C25 H25 0.9300 . ?
C26 H26 0.9300 . ?
C31 C32 1.36(3) . ?
C31 C36 1.37(2) . ?
C32 C33 1.42(3) . ?
C32 H32 0.9300 . ?
C33 C34 1.33(4) . ?
C33 H33 0.9300 . ?
C34 C35 1.32(4) . ?
C34 H34 0.9300 . ?
C35 C36 1.40(3) . ?
C35 H35 0.9300 . ?
C36 H36 0.9300 . ?
C40 H40 0.9800 . ?
